data_7153077
loop_
_publ_author_name
'Gottschalk, Sven'
'Engelmann, J\"orn'
'Rolla, Gabriele A.'
'Botta, Mauro'
'Parker, David'
'Mishra, Anurag'

_publ_section_title
;
 Comparative in vitro studies of MR imaging probes for metabotropic
 glutamate subtype-5 receptor targeting.
;
_journal_issue 36
_journal_name_full 'Organic &amp; biomolecular chemistry'
_journal_page_first 6131
_journal_page_last 6141
_journal_paper_doi 10.1039/c3ob41297k
_journal_volume 11
_journal_year 2013
_chemical_formula_moiety 'C15 H15 N3 O3'
_chemical_formula_sum 'C15 H15 N3 O3'
_chemical_formula_weight 285.30
_chemical_name_systematic ' methyl 6-methyl-2-(6-methylpyridin-2-ylcarbamoyl)nicotinate'
_space_group_IT_number 33
_symmetry_cell_setting orthorhombic
_symmetry_space_group_name_Hall 'P 2c -2n'
_symmetry_space_group_name_H-M 'P n a 21'
_atom_sites_solution_hydrogens difmap
_atom_sites_solution_primary direct
_atom_sites_solution_secondary difmap
_audit_creation_method SHELXL-97
_cell_angle_alpha 90.00
_cell_angle_beta 90.00
_cell_angle_gamma 90.00
_cell_formula_units_Z 8
_cell_length_a 11.7899(6)
_cell_length_b 15.7680(7)
_cell_length_c 15.2980(8)
_cell_measurement_reflns_used 5353
_cell_measurement_temperature 200(2)
_cell_measurement_theta_max 25.17
_cell_measurement_theta_min 2.53
_cell_volume 2843.9(2)
_computing_cell_refinement 'SAINT version 6.45A (Bruker, 2003)'
_computing_data_collection 'SMART version 5.625 (Bruker, 2001)'
_computing_data_reduction 'SAINT version 6.45A (Bruker, 2003)'
_computing_molecular_graphics
;
O. V. Dolomanov, L. J. Bourhis, R. J. Gildea, J. A. K. Howard and H. Puschmann,
OLEX2: a complete structure solution, refinement and analysis program.
J. Appl. Cryst. (2009). 42, 339-341.
;
_computing_publication_material
;
O. V. Dolomanov, L. J. Bourhis, R. J. Gildea, J. A. K. Howard and H. Puschmann,
OLEX2: a complete structure solution, refinement and analysis program.
J. Appl. Cryst. (2009). 42, 339-341.
;
_computing_structure_refinement 'SHELXTL 6.12, G.M.Sheldrick, Acta Cryst. (2008) A64, 112-122'
_computing_structure_solution 'XS, G.M.Sheldrick, Acta Cryst. (2008) A64, 112-122'
_diffrn_ambient_temperature 200(2)
_diffrn_detector_area_resol_mean 5.6
_diffrn_measured_fraction_theta_full 0.999
_diffrn_measured_fraction_theta_max 0.999
_diffrn_measurement_device_type 'Bruker SMART 6000 CCD area detector'
_diffrn_measurement_method '\w scans'
_diffrn_radiation_monochromator graphite
_diffrn_radiation_source 'fine-focus sealed tube'
_diffrn_radiation_type MoK\a
_diffrn_radiation_wavelength 0.71073
_diffrn_reflns_av_R_equivalents 0.0500
_diffrn_reflns_av_sigmaI/netI 0.0254
_diffrn_reflns_limit_h_max 14
_diffrn_reflns_limit_h_min -14
_diffrn_reflns_limit_k_max 18
_diffrn_reflns_limit_k_min -18
_diffrn_reflns_limit_l_max 18
_diffrn_reflns_limit_l_min -18
_diffrn_reflns_number 24307
_diffrn_reflns_theta_full 25.00
_diffrn_reflns_theta_max 25.00
_diffrn_reflns_theta_min 1.85
_diffrn_standards_number 0
_exptl_absorpt_coefficient_mu 0.095
_exptl_absorpt_correction_type none
_exptl_crystal_colour colourless
_exptl_crystal_density_diffrn 1.333
_exptl_crystal_density_method 'not measured'
_exptl_crystal_description plate
_exptl_crystal_F_000 1200
_exptl_crystal_size_max 0.40
_exptl_crystal_size_mid 0.26
_exptl_crystal_size_min 0.05
_refine_diff_density_max 0.278
_refine_diff_density_min -0.160
_refine_diff_density_rms 0.046
_refine_ls_abs_structure_details 'undeterminable, all \Df" set to 0, Friedel equivalents merged'
_refine_ls_extinction_method none
_refine_ls_goodness_of_fit_ref 1.068
_refine_ls_hydrogen_treatment constr
_refine_ls_matrix_type full
_refine_ls_number_parameters 390
_refine_ls_number_reflns 2598
_refine_ls_number_restraints 1
_refine_ls_restrained_S_all 1.068
_refine_ls_R_factor_all 0.0583
_refine_ls_R_factor_gt 0.0422
_refine_ls_shift/su_max 0.001
_refine_ls_shift/su_mean 0.000
_refine_ls_structure_factor_coef Fsqd
_refine_ls_weighting_details 'calc w=1/[\s^2^(Fo^2^)+(0.0638P)^2^+0.9697P] where P=(Fo^2^+2Fc^2^)/3'
_refine_ls_weighting_scheme calc
_refine_ls_wR_factor_gt 0.1025
_refine_ls_wR_factor_ref 0.1198
_reflns_Friedel_coverage 0.92
_reflns_number_gt 2098
_reflns_number_total 2598
_reflns_threshold_expression I>2\s(I)
_cod_data_source_file c3ob41297k.txt
_cod_data_source_block 28
_cod_depositor_comments
;
The following automatic conversions were performed:

'_symmetry_cell_setting' value 'Orthorhombic' changed to
'orthorhombic' according to
/home/saulius/struct/CIF-dictionaries/cif_core.dic dictionary named
'cif_core.dic' version 2.4.2 from 2011-04-26.

Automatic conversion script
Id: cif_fix_values 1891 2012-01-12 08:04:46Z andrius 
;
_cod_database_code 7153077

loop_
_symmetry_equiv_pos_as_xyz
'x, y, z'
'-x, -y, z+1/2'
'-x+1/2, y+1/2, z+1/2'
'x+1/2, -y+1/2, z'

loop_
_atom_site_label
_atom_site_type_symbol
_atom_site_fract_x
_atom_site_fract_y
_atom_site_fract_z
_atom_site_U_iso_or_equiv
_atom_site_adp_type
_atom_site_occupancy
_atom_site_symmetry_multiplicity
_atom_site_calc_flag
_atom_site_refinement_flags
_atom_site_disorder_assembly
_atom_site_disorder_group
O1 O 0.4571(3) 0.09575(17) 0.2066(2) 0.0512(8) Uani 1 1 d . . .
O2 O 0.3236(2) 0.04966(17) 0.36840(19) 0.0435(7) Uani 1 1 d . . .
O3 O 0.1979(3) 0.05474(17) 0.2591(2) 0.0510(8) Uani 1 1 d . . .
N1 N 0.3838(3) 0.3077(2) 0.2559(2) 0.0376(9) Uani 1 1 d . . .
N2 N 0.5348(3) 0.2227(2) 0.1654(2) 0.0365(7) Uani 1 1 d . . .
H2 H 0.5298 0.2782 0.1699 0.044 Uiso 1 1 d R . .
N3 N 0.6828(3) 0.2652(2) 0.0801(3) 0.0361(9) Uani 1 1 d . . .
C1 C 0.4592(3) 0.1733(2) 0.2081(3) 0.0354(9) Uani 1 1 d . . .
C2 C 0.3722(4) 0.2234(3) 0.2579(3) 0.0342(9) Uani 1 1 d . . .
C3 C 0.2826(4) 0.1827(3) 0.3007(3) 0.0374(9) Uani 1 1 d . . .
C4 C 0.2009(4) 0.2349(3) 0.3383(4) 0.0406(12) Uani 1 1 d . . .
H4 H 0.1367 0.2105 0.3660 0.049 Uiso 1 1 d R . .
C5 C 0.2127(4) 0.3206(3) 0.3357(3) 0.0447(11) Uani 1 1 d . . .
H5 H 0.1566 0.3559 0.3615 0.054 Uiso 1 1 d R . .
C6 C 0.3062(4) 0.3567(3) 0.2951(3) 0.0401(10) Uani 1 1 d . . .
C7 C 0.3277(4) 0.4502(3) 0.2945(3) 0.0538(12) Uani 1 1 d . . .
H7A H 0.3262 0.4709 0.2342 0.092(11) Uiso 1 1 d R . .
H7B H 0.2686 0.4789 0.3285 0.092(11) Uiso 1 1 d R . .
H7C H 0.4020 0.4621 0.3205 0.092(11) Uiso 1 1 d R . .
C8 C 0.2741(3) 0.0885(3) 0.3126(3) 0.0367(9) Uani 1 1 d . . .
C9 C 0.1777(4) -0.0351(3) 0.2709(3) 0.0583(13) Uani 1 1 d . . .
H9A H 0.1610 -0.0466 0.3325 0.074(9) Uiso 1 1 d R . .
H9B H 0.1131 -0.0527 0.2348 0.074(9) Uiso 1 1 d R . .
H9C H 0.2453 -0.0670 0.2533 0.074(9) Uiso 1 1 d R . .
C10 C 0.6256(3) 0.1986(2) 0.1111(3) 0.0345(8) Uani 1 1 d . . .
C11 C 0.6532(3) 0.1154(3) 0.0917(3) 0.0422(10) Uani 1 1 d . . .
H11 H 0.6111 0.0695 0.1155 0.051 Uiso 1 1 d R . .
C12 C 0.7431(4) 0.1016(3) 0.0367(3) 0.0481(10) Uani 1 1 d . . .
H12 H 0.7637 0.0455 0.0207 0.058 Uiso 1 1 d R . .
C13 C 0.8043(4) 0.1707(3) 0.0042(3) 0.0462(12) Uani 1 1 d . . .
H13 H 0.8675 0.1623 -0.0333 0.055 Uiso 1 1 d R . .
C14 C 0.7722(5) 0.2514(2) 0.0281(4) 0.0378(13) Uani 1 1 d . . .
C15 C 0.8345(4) 0.3286(3) -0.0042(4) 0.0508(13) Uani 1 1 d . . .
H15G H 0.7988 0.3494 -0.0580 0.121(14) Uiso 1 1 d R . .
H15H H 0.8324 0.3732 0.0404 0.121(14) Uiso 1 1 d R . .
H15I H 0.9137 0.3134 -0.0164 0.121(14) Uiso 1 1 d R . .
O1' O 0.2081(3) 0.09472(17) 0.6229(2) 0.0514(8) Uani 1 1 d . . .
O2' O 0.0621(3) 0.05559(19) 0.4571(2) 0.0517(8) Uani 1 1 d . . .
O3' O -0.0432(3) 0.05458(18) 0.5783(2) 0.0566(9) Uani 1 1 d . . .
N1' N 0.1370(3) 0.3080(2) 0.5792(2) 0.0360(8) Uani 1 1 d . . .
N2' N 0.2845(3) 0.2202(2) 0.6694(2) 0.0374(8) Uani 1 1 d . . .
H2' H 0.2738 0.2753 0.6661 0.045 Uiso 1 1 d R . .
N3' N 0.4321(3) 0.2615(2) 0.7554(3) 0.0391(10) Uani 1 1 d . . .
C1' C 0.2092(3) 0.1723(2) 0.6246(3) 0.0353(9) Uani 1 1 d . . .
C2' C 0.1227(3) 0.2236(3) 0.5769(3) 0.0325(9) Uani 1 1 d . . .
C3' C 0.0326(3) 0.1848(3) 0.5328(3) 0.0348(9) Uani 1 1 d . . .
C4' C -0.0474(4) 0.2375(3) 0.4940(4) 0.0444(13) Uani 1 1 d . . .
H4' H -0.1113 0.2140 0.4650 0.053 Uiso 1 1 d R . .
C5' C -0.0334(4) 0.3244(3) 0.4979(3) 0.0461(11) Uani 1 1 d . . .
H5' H -0.0882 0.3610 0.4725 0.055 Uiso 1 1 d R . .
C6' C 0.0615(4) 0.3581(3) 0.5389(3) 0.0410(10) Uani 1 1 d . . .
C7' C 0.0858(4) 0.4514(3) 0.5401(4) 0.0555(12) Uani 1 1 d . . .
H7'A H 0.0311 0.4809 0.5026 0.100(12) Uiso 1 1 d R . .
H7'B H 0.0794 0.4728 0.6000 0.100(12) Uiso 1 1 d R . .
H7'C H 0.1628 0.4615 0.5183 0.100(12) Uiso 1 1 d R . .
C8' C 0.0224(3) 0.0919(3) 0.5194(3) 0.0379(9) Uani 1 1 d . . .
C9' C -0.0613(5) -0.0355(3) 0.5667(4) 0.0688(16) Uani 1 1 d . . .
H9'A H -0.1224 -0.0544 0.6055 0.091(11) Uiso 1 1 d R . .
H9'B H -0.0823 -0.0471 0.5059 0.091(11) Uiso 1 1 d R . .
H9'C H 0.0086 -0.0660 0.5810 0.091(11) Uiso 1 1 d R . .
C10' C 0.3771(3) 0.1955(2) 0.7216(2) 0.0345(8) Uani 1 1 d . . .
C11' C 0.4073(3) 0.1120(2) 0.7356(3) 0.0415(9) Uani 1 1 d . . .
H11' H 0.3663 0.0667 0.7096 0.050 Uiso 1 1 d R . .
C12' C 0.5004(4) 0.0971(3) 0.7889(3) 0.0496(11) Uani 1 1 d . . .
H12' H 0.5239 0.0406 0.8004 0.060 Uiso 1 1 d R . .
C13' C 0.5584(4) 0.1643(3) 0.8249(3) 0.0469(12) Uani 1 1 d . . .
H13' H 0.6217 0.1547 0.8620 0.056 Uiso 1 1 d R . .
C14' C 0.5222(5) 0.2463(3) 0.8062(4) 0.0393(13) Uani 1 1 d . . .
C15' C 0.5820(5) 0.3226(3) 0.8425(4) 0.0550(14) Uani 1 1 d . . .
H15A H 0.5442 0.3743 0.8219 0.056(12) Uiso 0.50 1 d PR A 1
H15B H 0.6611 0.3227 0.8227 0.056(12) Uiso 0.50 1 d PR A 1
H15C H 0.5798 0.3208 0.9065 0.056(12) Uiso 0.50 1 d PR A 1
H15D H 0.5290 0.3558 0.8780 0.056(12) Uiso 0.50 1 d PR A 2
H15E H 0.6459 0.3042 0.8788 0.056(12) Uiso 0.50 1 d PR A 2
H15F H 0.6103 0.3577 0.7943 0.056(12) Uiso 0.50 1 d PR A 2

loop_
_atom_site_aniso_label
_atom_site_aniso_U_11
_atom_site_aniso_U_22
_atom_site_aniso_U_33
_atom_site_aniso_U_23
_atom_site_aniso_U_13
_atom_site_aniso_U_12
O1 0.0646(19) 0.0304(16) 0.0585(19) -0.0030(13) 0.0209(16) -0.0065(14)
O2 0.0502(16) 0.0395(15) 0.0409(17) 0.0037(13) -0.0065(14) -0.0028(13)
O3 0.064(2) 0.0433(16) 0.0453(17) 0.0057(14) -0.0158(15) -0.0158(14)
N1 0.044(2) 0.0344(19) 0.0348(19) 0.0023(16) -0.0009(16) 0.0028(15)
N2 0.0374(19) 0.0273(17) 0.045(2) 0.0002(15) 0.0061(16) -0.0018(15)
N3 0.035(2) 0.0390(18) 0.035(2) 0.0024(16) -0.0010(19) -0.0018(15)
C1 0.042(2) 0.034(2) 0.031(2) 0.0007(16) 0.0005(18) -0.0038(17)
C2 0.035(2) 0.038(2) 0.029(2) 0.001(2) -0.0050(17) -0.002(2)
C3 0.039(2) 0.041(2) 0.032(2) 0.0031(19) -0.0052(19) -0.0026(18)
C4 0.035(3) 0.049(2) 0.038(3) 0.000(2) 0.003(2) 0.0006(19)
C5 0.046(3) 0.049(3) 0.040(2) 0.002(2) 0.002(2) 0.0117(19)
C6 0.049(3) 0.038(2) 0.033(2) 0.0026(19) -0.0021(19) 0.0069(19)
C7 0.068(3) 0.037(2) 0.056(3) 0.002(2) -0.001(3) 0.011(2)
C8 0.038(2) 0.041(2) 0.031(2) -0.0007(18) 0.0015(18) -0.0056(18)
C9 0.074(3) 0.047(3) 0.054(3) 0.004(2) -0.015(3) -0.020(2)
C10 0.0334(19) 0.034(2) 0.036(2) -0.0012(17) 0.0002(16) 0.0013(16)
C11 0.045(2) 0.036(2) 0.046(3) -0.0006(18) 0.0008(19) -0.0005(18)
C12 0.052(2) 0.043(2) 0.049(2) -0.005(2) 0.006(2) 0.0064(19)
C13 0.043(3) 0.051(3) 0.045(3) -0.005(2) 0.006(2) 0.002(2)
C14 0.036(3) 0.043(3) 0.035(3) 0.0014(16) 0.001(3) -0.0033(15)
C15 0.044(3) 0.052(3) 0.056(3) 0.008(2) 0.003(2) -0.011(2)
O1' 0.0623(19) 0.0333(17) 0.0585(19) 0.0016(14) -0.0219(17) -0.0028(13)
O2' 0.062(2) 0.0504(18) 0.0431(17) -0.0101(15) 0.0114(15) -0.0009(14)
O3' 0.073(2) 0.0432(17) 0.0529(19) -0.0116(15) 0.0266(17) -0.0190(15)
N1' 0.0411(19) 0.0330(19) 0.0339(19) 0.0001(15) 0.0015(16) 0.0024(15)
N2' 0.0401(19) 0.0296(19) 0.0426(19) -0.0014(16) -0.0055(16) 0.0015(15)
N3' 0.036(2) 0.044(2) 0.037(2) 0.0006(17) -0.001(2) -0.0012(15)
C1' 0.037(2) 0.032(2) 0.038(2) 0.0010(17) -0.0022(18) -0.0020(16)
C2' 0.035(2) 0.039(2) 0.024(2) 0.001(2) 0.0017(17) -0.004(2)
C3' 0.036(2) 0.042(2) 0.026(2) 0.0010(19) 0.0021(18) -0.0022(17)
C4' 0.042(3) 0.056(3) 0.035(3) -0.003(2) -0.006(2) 0.000(2)
C5' 0.049(3) 0.050(3) 0.039(2) 0.001(2) -0.004(2) 0.015(2)
C6' 0.049(3) 0.042(2) 0.032(2) 0.000(2) 0.002(2) 0.009(2)
C7' 0.072(3) 0.034(2) 0.060(3) 0.002(2) -0.006(3) 0.008(2)
C8' 0.034(2) 0.044(2) 0.035(2) -0.0013(19) -0.0009(18) -0.0027(18)
C9' 0.089(4) 0.040(3) 0.078(4) -0.017(2) 0.033(3) -0.021(3)
C10' 0.036(2) 0.036(2) 0.032(2) 0.0009(17) -0.0002(17) 0.0011(17)
C11' 0.045(2) 0.037(2) 0.042(2) -0.0008(18) -0.0010(19) 0.0015(18)
C12' 0.052(2) 0.041(2) 0.056(3) 0.003(2) -0.005(2) 0.011(2)
C13' 0.041(3) 0.058(3) 0.042(3) 0.000(2) -0.008(2) 0.008(2)
C14' 0.036(3) 0.047(3) 0.035(3) -0.0012(17) 0.000(3) 0.0002(16)
C15' 0.051(3) 0.060(3) 0.054(3) -0.011(2) -0.009(2) -0.004(2)

loop_
_atom_type_symbol
_atom_type_description
_atom_type_scat_dispersion_real
_atom_type_scat_dispersion_imag
_atom_type_scat_source
C C 0.0033 0.0000 'International Tables Vol C Tables 4.2.6.8 and 6.1.1.4'
H H 0.0000 0.0000 'International Tables Vol C Tables 4.2.6.8 and 6.1.1.4'
N N 0.0061 0.0000 'International Tables Vol C Tables 4.2.6.8 and 6.1.1.4'
O O 0.0106 0.0000 'International Tables Vol C Tables 4.2.6.8 and 6.1.1.4'

loop_
_exptl_crystal_face_index_h
_exptl_crystal_face_index_k
_exptl_crystal_face_index_l
_exptl_crystal_face_perp_dist
0.00 1.00 0.00 0.0250
0.00 -1.00 0.00 0.0250
3.00 -1.00 -1.00 0.1600
-3.00 3.00 -1.00 0.1600
0.00 1.00 -2.00 0.1250
0.00 -1.00 2.00 0.1250

loop_
_geom_angle_atom_site_label_1
_geom_angle_atom_site_label_2
_geom_angle_atom_site_label_3
_geom_angle
C8 O3 C9 115.2(3)
C2 N1 C6 119.5(4)
C1 N2 C10 129.1(4)
C1 N2 H2 119.4
C10 N2 H2 111.4
C10 N3 C14 118.7(4)
O1 C1 N2 125.5(4)
O1 C1 C2 121.4(4)
N2 C1 C2 113.1(3)
N1 C2 C3 123.0(4)
N1 C2 C1 116.2(3)
C3 C2 C1 120.7(4)
C4 C3 C2 116.4(4)
C4 C3 C8 119.3(4)
C2 C3 C8 124.2(4)
C5 C4 C3 120.4(4)
C5 C4 H4 119.9
C3 C4 H4 119.7
C4 C5 C6 120.1(4)
C4 C5 H5 119.9
C6 C5 H5 120.0
N1 C6 C5 120.5(4)
N1 C6 C7 116.8(4)
C5 C6 C7 122.7(4)
C6 C7 H7A 109.3
C6 C7 H7B 109.4
H7A C7 H7B 109.5
C6 C7 H7C 109.7
H7A C7 H7C 109.5
H7B C7 H7C 109.5
O2 C8 O3 124.2(4)
O2 C8 C3 124.0(4)
O3 C8 C3 111.5(3)
O3 C9 H9A 109.5
O3 C9 H9B 109.5
H9A C9 H9B 109.5
O3 C9 H9C 109.5
H9A C9 H9C 109.5
H9B C9 H9C 109.4
N3 C10 C11 123.4(4)
N3 C10 N2 112.4(4)
C11 C10 N2 124.2(4)
C12 C11 C10 117.7(4)
C12 C11 H11 121.2
C10 C11 H11 121.1
C11 C12 C13 119.6(4)
C11 C12 H12 120.3
C13 C12 H12 120.2
C14 C13 C12 119.0(5)
C14 C13 H13 120.4
C12 C13 H13 120.7
N3 C14 C13 121.6(4)
N3 C14 C15 116.6(4)
C13 C14 C15 121.7(5)
C14 C15 H15G 109.6
C14 C15 H15H 109.7
H15G C15 H15H 109.5
C14 C15 H15I 109.2
H15G C15 H15I 109.4
H15H C15 H15I 109.4
C8' O3' C9' 116.0(3)
C6' N1' C2' 119.2(4)
C1' N2' C10' 130.0(4)
C1' N2' H2' 115.3
C10' N2' H2' 114.6
C10' N3' C14' 118.2(4)
O1' C1' N2' 125.2(4)
O1' C1' C2' 121.6(4)
N2' C1' C2' 113.2(3)
N1' C2' C3' 122.8(4)
N1' C2' C1' 116.0(3)
C3' C2' C1' 121.2(4)
C4' C3' C2' 117.3(4)
C4' C3' C8' 118.5(4)
C2' C3' C8' 124.0(4)
C5' C4' C3' 119.6(5)
C5' C4' H4' 120.1
C3' C4' H4' 120.3
C4' C5' C6' 119.7(4)
C4' C5' H5' 120.2
C6' C5' H5' 120.0
N1' C6' C5' 121.2(4)
N1' C6' C7' 116.4(4)
C5' C6' C7' 122.4(4)
C6' C7' H7'A 109.4
C6' C7' H7'B 109.6
H7'A C7' H7'B 109.4
C6' C7' H7'C 109.4
H7'A C7' H7'C 109.5
H7'B C7' H7'C 109.5
O2' C8' O3' 123.6(4)
O2' C8' C3' 123.1(4)
O3' C8' C3' 113.0(3)
O3' C9' H9'A 109.4
O3' C9' H9'B 109.7
H9'A C9' H9'B 109.5
O3' C9' H9'C 109.3
H9'A C9' H9'C 109.5
H9'B C9' H9'C 109.5
N3' C10' C11' 124.0(4)
N3' C10' N2' 112.5(4)
C11' C10' N2' 123.4(4)
C10' C11' C12' 117.2(4)
C10' C11' H11' 121.4
C12' C11' H11' 121.5
C13' C12' C11' 119.9(4)
C13' C12' H12' 120.2
C11' C12' H12' 119.9
C12' C13' C14' 118.7(5)
C12' C13' H13' 120.5
C14' C13' H13' 120.8
N3' C14' C13' 122.0(5)
N3' C14' C15' 116.4(4)
C13' C14' C15' 121.6(5)
C14' C15' H15A 109.5
C14' C15' H15B 109.5
H15A C15' H15B 109.5
C14' C15' H15C 109.4
H15A C15' H15C 109.5
H15B C15' H15C 109.5
C14' C15' H15D 109.4
H15A C15' H15D 56.2
H15B C15' H15D 141.0
H15C C15' H15D 56.2
C14' C15' H15E 109.5
H15A C15' H15E 141.0
H15B C15' H15E 56.2
H15C C15' H15E 56.2
H15D C15' H15E 109.5
C14' C15' H15F 109.5
H15A C15' H15F 56.2
H15B C15' H15F 56.3
H15C C15' H15F 141.0
H15D C15' H15F 109.5
H15E C15' H15F 109.5

loop_
_geom_bond_atom_site_label_1
_geom_bond_atom_site_label_2
_geom_bond_distance
O1 C1 1.223(5)
O2 C8 1.201(5)
O3 C8 1.328(5)
O3 C9 1.448(5)
N1 C2 1.337(5)
N1 C6 1.338(5)
N2 C1 1.351(5)
N2 C10 1.407(5)
N2 H2 0.8800
N3 C10 1.336(5)
N3 C14 1.338(7)
C1 C2 1.503(6)
C2 C3 1.399(6)
C3 C4 1.392(7)
C3 C8 1.500(6)
C4 C5 1.359(6)
C4 H4 0.9497
C5 C6 1.387(6)
C5 H5 0.9500
C6 C7 1.497(6)
C7 H7A 0.9799
C7 H7B 0.9799
C7 H7C 0.9802
C9 H9A 0.9801
C9 H9B 0.9802
C9 H9C 0.9801
C10 C11 1.383(5)
C11 C12 1.370(6)
C11 H11 0.9507
C12 C13 1.398(7)
C12 H12 0.9502
C13 C14 1.377(6)
C13 H13 0.9500
C14 C15 1.505(6)
C15 H15G 0.9802
C15 H15H 0.9801
C15 H15I 0.9808
O1' C1' 1.223(4)
O2' C8' 1.206(5)
O3' C8' 1.325(5)
O3' C9' 1.447(5)
N1' C6' 1.341(5)
N1' C2' 1.343(5)
N2' C1' 1.353(5)
N2' C10' 1.407(5)
N2' H2' 0.8799
N3' C10' 1.330(5)
N3' C14' 1.338(7)
C1' C2' 1.492(6)
C2' C3' 1.399(6)
C3' C4' 1.391(7)
C3' C8' 1.484(6)
C4' C5' 1.381(6)
C4' H4' 0.9500
C5' C6' 1.388(6)
C5' H5' 0.9500
C6' C7' 1.499(6)
C7' H7'A 0.9808
C7' H7'B 0.9800
C7' H7'C 0.9799
C9' H9'A 0.9805
C9' H9'B 0.9799
C9' H9'C 0.9797
C10' C11' 1.382(5)
C11' C12' 1.387(6)
C11' H11' 0.9500
C12' C13' 1.376(7)
C12' H12' 0.9498
C13' C14' 1.391(6)
C13' H13' 0.9499
C14' C15' 1.502(7)
C15' H15A 0.9800
C15' H15B 0.9799
C15' H15C 0.9800
C15' H15D 0.9801
C15' H15E 0.9800
C15' H15F 0.9799

loop_
_geom_hbond_atom_site_label_D
_geom_hbond_atom_site_label_H
_geom_hbond_atom_site_label_A
_geom_hbond_distance_DH
_geom_hbond_distance_HA
_geom_hbond_distance_DA
_geom_hbond_angle_DHA
N2 H2 N1 0.88 2.22 2.623(5) 107.9
N2' H2' N1' 0.88 2.15 2.617(5) 112.4

loop_
_geom_torsion_atom_site_label_1
_geom_torsion_atom_site_label_2
_geom_torsion_atom_site_label_3
_geom_torsion_atom_site_label_4
_geom_torsion
N1 C2 C1 N2 -2.4(5)
C2 C1 N2 C10 -178.4(4)
C1 N2 C10 N3 -179.8(4)
C2 C3 C8 O2 80.5(6)
N1' C2' C1' N2' 5.2(5)
C2' C1' N2' C10' 180.0(4)
C1' N2' C10' N3' 179.9(4)
C2' C3' C8' O2' -89.0(5)
